data_7156436
loop_
_publ_author_name
'Minhas, Harsimran K.'
'Riley, William'
'Stuart, Alison M.'
'Urbonaite, Martyna'

_publ_section_title
;
 Activation of the hypervalent fluoroiodane reagent by hydrogen bonding to
 hexafluoroisopropanol.
;
_journal_issue 39
_journal_name_full 'Organic &amp; biomolecular chemistry'
_journal_page_first 7170
_journal_page_last 7173
_journal_paper_doi 10.1039/c8ob02236d
_journal_volume 16
_journal_year 2018
_chemical_absolute_configuration ,syn
_chemical_formula_moiety 'C11 H11 F O2'
_chemical_formula_sum 'C11 H11 F O2'
_chemical_formula_weight 194.20
_space_group_IT_number 19
_space_group_name_Hall 'P 2ac 2ab'
_space_group_name_H-M_alt 'P 21 21 21'
_symmetry_cell_setting orthorhombic
_symmetry_space_group_name_Hall 'P 2ac 2ab'
_symmetry_space_group_name_H-M 'P 21 21 21'
_atom_sites_solution_hydrogens geom
_atom_sites_solution_primary direct
_atom_sites_solution_secondary difmap
_audit_creation_method SHELXL-97
_audit_update_record
;
2018-08-01 deposited with the CCDC.
2018-09-12 downloaded from the CCDC.
;
_cell_angle_alpha 90.00
_cell_angle_beta 90.00
_cell_angle_gamma 90.00
_cell_formula_units_Z 4
_cell_length_a 5.605(2)
_cell_length_b 7.129(3)
_cell_length_c 24.013(9)
_cell_measurement_reflns_used 1016
_cell_measurement_temperature 150(2)
_cell_measurement_theta_max 23.326
_cell_measurement_theta_min 3.324
_cell_volume 959.5(6)
_computing_cell_refinement 'Bruker SMART'
_computing_data_collection 'Bruker SMART'
_computing_data_reduction 'Bruker SHELXTL'
_computing_molecular_graphics 'Bruker SHELXTL'
_computing_publication_material 'Bruker SHELXTL'
_computing_structure_refinement 'SHELXL-97 (Sheldrick, 1997)'
_computing_structure_solution 'SHELXS-97 (Sheldrick, 1990)'
_diffrn_ambient_temperature 150(2)
_diffrn_measured_fraction_theta_full 1.000
_diffrn_measured_fraction_theta_max 1.000
_diffrn_measurement_device_type 'Bruker Apex 2000 CCD area detector'
_diffrn_measurement_method 'phi and omega scans'
_diffrn_radiation_monochromator graphite
_diffrn_radiation_source 'fine-focus sealed tube'
_diffrn_radiation_type MoK\a
_diffrn_radiation_wavelength 0.71073
_diffrn_reflns_av_R_equivalents 0.0587
_diffrn_reflns_av_sigmaI/netI 0.0463
_diffrn_reflns_limit_h_max 6
_diffrn_reflns_limit_h_min -6
_diffrn_reflns_limit_k_max 8
_diffrn_reflns_limit_k_min -8
_diffrn_reflns_limit_l_max 29
_diffrn_reflns_limit_l_min -29
_diffrn_reflns_number 7366
_diffrn_reflns_theta_full 25.98
_diffrn_reflns_theta_max 25.98
_diffrn_reflns_theta_min 1.70
_exptl_absorpt_coefficient_mu 0.104
_exptl_absorpt_correction_T_max 0.983
_exptl_absorpt_correction_T_min 0.564
_exptl_absorpt_correction_type empirical
_exptl_absorpt_process_details
; 
absorption correction based on 3977 refections(SADABS);Rint 0.0699 before 
correction and 0.0478 after. 
;
_exptl_crystal_colour colourless
_exptl_crystal_density_diffrn 1.344
_exptl_crystal_density_method 'not measured'
_exptl_crystal_description block
_exptl_crystal_F_000 408
_exptl_crystal_size_max 0.46
_exptl_crystal_size_mid 0.27
_exptl_crystal_size_min 0.08
_refine_diff_density_max 0.179
_refine_diff_density_min -0.142
_refine_diff_density_rms 0.042
_refine_ls_abs_structure_details 'Flack H D (1983), Acta Cryst. A39, 876-881'
_refine_ls_extinction_method none
_refine_ls_goodness_of_fit_ref 1.086
_refine_ls_hydrogen_treatment constr
_refine_ls_matrix_type full
_refine_ls_number_parameters 128
_refine_ls_number_reflns 1877
_refine_ls_number_restraints 0
_refine_ls_restrained_S_all 1.086
_refine_ls_R_factor_all 0.0563
_refine_ls_R_factor_gt 0.0478
_refine_ls_shift/su_max 0.001
_refine_ls_shift/su_mean 0.000
_refine_ls_structure_factor_coef Fsqd
_refine_ls_weighting_details 'calc w=1/[\s^2^(Fo^2^)+(0.0512P)^2^+0.0296P] where P=(Fo^2^+2Fc^2^)/3'
_refine_ls_weighting_scheme calc
_refine_ls_wR_factor_gt 0.1044
_refine_ls_wR_factor_ref 0.1075
_reflns_number_gt 1650
_reflns_number_total 1877
_reflns_threshold_expression >2sigma(I)
_cod_data_source_file c8ob02236d2.cif
_cod_data_source_block 17068
_cod_depositor_comments
;
The following automatic conversions were performed:

'_symmetry_cell_setting' value 'Orthorhombic' changed to
'orthorhombic' according to
/home/data/users/saulius/crontab/automatic-downloads/rss-feeds/RSC/lib/dictionaries/cif_core.dic
dictionary named 'cif_core.dic' version 2.4.2 from 2011-04-26.

Automatic conversion script
Id: cif_fix_values 4973 2017-02-22 13:04:09Z antanas 

 Adding full bibliography for 7156434--7156436.cif.
;
_cod_original_cell_volume 959.4(6)
_cod_original_sg_symbol_H-M P2(1)2(1)2(1)
_cod_database_code 7156436

loop_
_symmetry_equiv_pos_as_xyz
'x, y, z'
'-x+1/2, -y, z+1/2'
'-x, y+1/2, -z+1/2'
'x+1/2, -y+1/2, -z'

loop_
_atom_site_label
_atom_site_type_symbol
_atom_site_fract_x
_atom_site_fract_y
_atom_site_fract_z
_atom_site_U_iso_or_equiv
_atom_site_adp_type
_atom_site_occupancy
_atom_site_symmetry_multiplicity
_atom_site_calc_flag
_atom_site_refinement_flags
F1 F 0.3595(3) 0.1410(2) 0.75622(5) 0.0471(4) Uani 1 1 d .
O1 O 0.0031(3) 0.1855(2) 0.84806(6) 0.0330(4) Uani 1 1 d .
O2 O -0.0753(4) -0.1152(2) 0.86453(7) 0.0487(5) Uani 1 1 d .
C1 C 0.2097(4) 0.3058(3) 0.83629(9) 0.0287(5) Uani 1 1 d .
C2 C 0.3947(4) 0.1659(3) 0.81376(9) 0.0328(5) Uani 1 1 d .
H2 H 0.5615 0.2065 0.8224 0.039 Uiso 1 1 calc R
C3 C 0.3313(5) -0.0143(3) 0.84307(11) 0.0401(6) Uani 1 1 d .
H3A H 0.3666 -0.1243 0.8193 0.048 Uiso 1 1 calc R
H3B H 0.4202 -0.0266 0.8785 0.048 Uiso 1 1 calc R
C4 C 0.0692(4) 0.0028(3) 0.85348(9) 0.0351(6) Uani 1 1 d .
C5 C 0.2985(4) 0.3936(3) 0.89011(9) 0.0253(5) Uani 1 1 d .
C6 C 0.5046(4) 0.5026(3) 0.88944(9) 0.0309(5) Uani 1 1 d .
H6 H 0.5886 0.5196 0.8555 0.037 Uiso 1 1 calc R
C7 C 0.5887(5) 0.5865(3) 0.93746(9) 0.0349(6) Uani 1 1 d .
H7 H 0.7302 0.6598 0.9362 0.042 Uiso 1 1 calc R
C8 C 0.4690(5) 0.5644(3) 0.98692(10) 0.0385(6) Uani 1 1 d .
H8 H 0.5265 0.6226 1.0199 0.046 Uiso 1 1 calc R
C9 C 0.2633(5) 0.4563(3) 0.98828(10) 0.0393(6) Uani 1 1 d .
H9 H 0.1803 0.4402 1.0224 0.047 Uiso 1 1 calc R
C10 C 0.1781(4) 0.3721(3) 0.94076(9) 0.0318(5) Uani 1 1 d .
H10 H 0.0366 0.2990 0.9423 0.038 Uiso 1 1 calc R
C11 C 0.1278(5) 0.4508(3) 0.79475(9) 0.0378(6) Uani 1 1 d .
H11A H 0.0610 0.3878 0.7620 0.057 Uiso 1 1 calc R
H11B H 0.2638 0.5284 0.7835 0.057 Uiso 1 1 calc R
H11C H 0.0054 0.5303 0.8118 0.057 Uiso 1 1 calc R

loop_
_atom_site_aniso_label
_atom_site_aniso_U_11
_atom_site_aniso_U_22
_atom_site_aniso_U_33
_atom_site_aniso_U_23
_atom_site_aniso_U_13
_atom_site_aniso_U_12
F1 0.0406(9) 0.0651(11) 0.0357(8) -0.0159(7) 0.0028(6) -0.0020(8)
O1 0.0237(8) 0.0328(8) 0.0425(9) 0.0001(7) -0.0023(7) -0.0019(7)
O2 0.0579(13) 0.0376(10) 0.0505(10) 0.0037(8) -0.0011(9) -0.0184(9)
C1 0.0245(11) 0.0292(12) 0.0325(12) 0.0028(9) -0.0004(9) -0.0033(10)
C2 0.0244(11) 0.0411(14) 0.0331(12) -0.0110(10) -0.0027(9) -0.0013(11)
C3 0.0403(14) 0.0299(12) 0.0502(15) -0.0070(11) -0.0095(11) 0.0061(12)
C4 0.0468(15) 0.0283(12) 0.0303(12) -0.0027(10) -0.0087(10) -0.0051(13)
C5 0.0257(11) 0.0188(10) 0.0314(11) 0.0014(9) 0.0017(9) 0.0050(10)
C6 0.0323(12) 0.0296(11) 0.0310(11) 0.0000(10) 0.0025(9) -0.0005(11)
C7 0.0344(14) 0.0259(12) 0.0443(14) -0.0036(10) -0.0037(11) 0.0000(11)
C8 0.0506(17) 0.0306(12) 0.0343(13) -0.0062(10) -0.0068(12) 0.0059(12)
C9 0.0483(17) 0.0416(14) 0.0281(12) 0.0029(10) 0.0094(11) 0.0102(12)
C10 0.0314(13) 0.0279(12) 0.0363(13) 0.0023(10) 0.0047(10) 0.0005(12)
C11 0.0366(15) 0.0398(14) 0.0369(13) 0.0045(11) -0.0052(11) -0.0020(11)

loop_
_atom_type_symbol
_atom_type_description
_atom_type_scat_dispersion_real
_atom_type_scat_dispersion_imag
_atom_type_scat_source
C C 0.0033 0.0016 'International Tables Vol C Tables 4.2.6.8 and 6.1.1.4'
H H 0.0000 0.0000 'International Tables Vol C Tables 4.2.6.8 and 6.1.1.4'
O O 0.0106 0.0060 'International Tables Vol C Tables 4.2.6.8 and 6.1.1.4'
F F 0.0171 0.0103 'International Tables Vol C Tables 4.2.6.8 and 6.1.1.4'

loop_
_geom_angle_atom_site_label_1
_geom_angle_atom_site_label_2
_geom_angle_atom_site_label_3
_geom_angle
C4 O1 C1 111.28(18)
O1 C1 C11 106.71(18)
O1 C1 C5 109.58(17)
C11 C1 C5 112.34(18)
O1 C1 C2 102.77(17)
C11 C1 C2 114.65(19)
C5 C1 C2 110.22(17)
F1 C2 C3 108.53(18)
F1 C2 C1 109.45(18)
C3 C2 C1 103.26(18)
F1 C2 H2 111.7
C3 C2 H2 111.7
C1 C2 H2 111.7
C4 C3 C2 103.9(2)
C4 C3 H3A 111.0
C2 C3 H3A 111.0
C4 C3 H3B 111.0
C2 C3 H3B 111.0
H3A C3 H3B 109.0
O2 C4 O1 120.7(2)
O2 C4 C3 130.1(2)
O1 C4 C3 109.2(2)
C6 C5 C10 118.1(2)
C6 C5 C1 119.46(18)
C10 C5 C1 122.4(2)
C7 C6 C5 121.0(2)
C7 C6 H6 119.5
C5 C6 H6 119.5
C8 C7 C6 120.3(2)
C8 C7 H7 119.8
C6 C7 H7 119.8
C7 C8 C9 119.4(2)
C7 C8 H8 120.3
C9 C8 H8 120.3
C10 C9 C8 120.8(2)
C10 C9 H9 119.6
C8 C9 H9 119.6
C9 C10 C5 120.4(2)
C9 C10 H10 119.8
C5 C10 H10 119.8
C1 C11 H11A 109.5
C1 C11 H11B 109.5
H11A C11 H11B 109.5
C1 C11 H11C 109.5
H11A C11 H11C 109.5
H11B C11 H11C 109.5

loop_
_geom_bond_atom_site_label_1
_geom_bond_atom_site_label_2
_geom_bond_distance
F1 C2 1.407(2)
O1 C4 1.360(3)
O1 C1 1.468(3)
O2 C4 1.197(3)
C1 C11 1.508(3)
C1 C5 1.520(3)
C1 C2 1.537(3)
C2 C3 1.508(3)
C2 H2 1.0000
C3 C4 1.495(4)
C3 H3A 0.9900
C3 H3B 0.9900
C5 C6 1.392(3)
C5 C10 1.399(3)
C6 C7 1.382(3)
C6 H6 0.9500
C7 C8 1.373(3)
C7 H7 0.9500
C8 C9 1.387(4)
C8 H8 0.9500
C9 C10 1.375(3)
C9 H9 0.9500
C10 H10 0.9500
C11 H11A 0.9800
C11 H11B 0.9800
C11 H11C 0.9800

loop_
_geom_torsion_atom_site_label_1
_geom_torsion_atom_site_label_2
_geom_torsion_atom_site_label_3
_geom_torsion_atom_site_label_4
_geom_torsion
C4 O1 C1 C11 141.46(18)
C4 O1 C1 C5 -96.7(2)
C4 O1 C1 C2 20.5(2)
O1 C1 C2 F1 85.7(2)
C11 C1 C2 F1 -29.7(3)
C5 C1 C2 F1 -157.58(17)
O1 C1 C2 C3 -29.7(2)
C11 C1 C2 C3 -145.09(19)
C5 C1 C2 C3 87.0(2)
F1 C2 C3 C4 -87.5(2)
C1 C2 C3 C4 28.6(2)
C1 O1 C4 O2 178.1(2)
C1 O1 C4 C3 -2.4(2)
C2 C3 C4 O2 162.2(2)
C2 C3 C4 O1 -17.1(2)
O1 C1 C5 C6 175.35(17)
C11 C1 C5 C6 -66.2(3)
C2 C1 C5 C6 63.0(2)
O1 C1 C5 C10 -5.9(3)
C11 C1 C5 C10 112.5(2)
C2 C1 C5 C10 -118.3(2)
C10 C5 C6 C7 0.4(3)
C1 C5 C6 C7 179.2(2)
C5 C6 C7 C8 -0.4(3)
C6 C7 C8 C9 0.3(4)
C7 C8 C9 C10 -0.3(4)
C8 C9 C10 C5 0.3(3)
C6 C5 C10 C9 -0.3(3)
C1 C5 C10 C9 -179.1(2)
